data_7203667
loop_
_publ_author_name
'Lai, Chian Sing'
'Mohr, Fabian'
'Tiekink, Edward R. T.'

_publ_section_title
;
 The importance of C--H&#x22EF;N, C--H&#x22EF;\p and \p&#x22EF;\p
 interactions in the crystal packing of the isomeric
 N^1^,N^4^-bis((pyridine-n-yl)methylene)-cyclohexane-1,4-diamines,
 n = 2, 3 and 4 
;
_journal_coden_ASTM CRECF4
_journal_issue 12
_journal_name_full CrystEngComm
_journal_page_first 909
_journal_page_last 915
_journal_paper_doi 10.1039/b613603f
_journal_volume 8
_journal_year 2006
_chemical_formula_moiety 'C18 H20 N4'
_chemical_formula_sum 'C18 H20 N4'
_chemical_formula_weight 292.38
_space_group_IT_number 2
_symmetry_cell_setting triclinic
_symmetry_space_group_name_Hall '-P 1'
_symmetry_space_group_name_H-M 'P -1'
_atom_sites_solution_hydrogens geom
_atom_sites_solution_primary direct
_atom_sites_solution_secondary difmap
_audit_creation_method SHELXL-97
_cell_angle_alpha 72.308(3)
_cell_angle_beta 76.989(3)
_cell_angle_gamma 86.488(4)
_cell_formula_units_Z 1
_cell_length_a 5.7952(10)
_cell_length_b 8.3871(14)
_cell_length_c 8.7671(14)
_cell_measurement_reflns_used 1114
_cell_measurement_temperature 223(2)
_cell_measurement_theta_max 29.5
_cell_measurement_theta_min 2.5
_cell_volume 395.54(11)
_computing_cell_refinement 'SAINT (Bruker, 2000)'
_computing_data_collection 'SMART (Bruker, 2000)'
_computing_data_reduction 'SHELXTL (Bruker, 2000)'
_computing_molecular_graphics 'ORTEPII (Johnson, 1976)'
_computing_publication_material 'Bruker SHEXLTL (Bruker, 2000)'
_computing_structure_refinement 'SHELXL-97 (Sheldrick, 1997)'
_computing_structure_solution 'SIR92 (Altomare et al., 1992)'
_diffrn_ambient_temperature 223(2)
_diffrn_measured_fraction_theta_full 0.981
_diffrn_measured_fraction_theta_max 0.981
_diffrn_measurement_device_type 'Bruker AXS SMART CCD'
_diffrn_measurement_method '\f and \w scans'
_diffrn_radiation_monochromator graphite
_diffrn_radiation_source 'fine-focus sealed tube'
_diffrn_radiation_type MoK\a
_diffrn_radiation_wavelength 0.71069
_diffrn_reflns_av_R_equivalents 0.025
_diffrn_reflns_av_sigmaI/netI 0.037
_diffrn_reflns_limit_h_max 7
_diffrn_reflns_limit_h_min -8
_diffrn_reflns_limit_k_max 10
_diffrn_reflns_limit_k_min -11
_diffrn_reflns_limit_l_max 12
_diffrn_reflns_limit_l_min -12
_diffrn_reflns_number 3342
_diffrn_reflns_theta_full 30.0
_diffrn_reflns_theta_max 30.0
_diffrn_reflns_theta_min 2.5
_diffrn_standards_decay_% 0
_diffrn_standards_number 0
_exptl_absorpt_coefficient_mu 0.075
_exptl_absorpt_correction_T_max 1
_exptl_absorpt_correction_T_min 0.670
_exptl_absorpt_correction_type multi-scan
_exptl_absorpt_process_details '(SADABS, Bruker, 2000 & Blessing, 1995)'
_exptl_crystal_colour colourless
_exptl_crystal_density_diffrn 1.227
_exptl_crystal_density_method 'not measured'
_exptl_crystal_description plate
_exptl_crystal_F_000 156
_exptl_crystal_size_max 0.47
_exptl_crystal_size_mid 0.10
_exptl_crystal_size_min 0.08
_refine_diff_density_max 0.35
_refine_diff_density_min -0.23
_refine_diff_density_rms 0.055
_refine_ls_extinction_method none
_refine_ls_goodness_of_fit_ref 1.02
_refine_ls_hydrogen_treatment constr
_refine_ls_matrix_type full
_refine_ls_number_parameters 100
_refine_ls_number_reflns 2253
_refine_ls_number_restraints 0
_refine_ls_restrained_S_all 1.02
_refine_ls_R_factor_all 0.072
_refine_ls_R_factor_gt 0.056
_refine_ls_shift/su_max <0.001
_refine_ls_shift/su_mean 0.000
_refine_ls_structure_factor_coef Fsqd
_refine_ls_weighting_details 'calc w=1/[\s^2^(Fo^2^)+(0.1160P)^2^] where P=(Fo^2^+2Fc^2^)/3'
_refine_ls_weighting_scheme calc
_refine_ls_wR_factor_gt 0.161
_refine_ls_wR_factor_ref 0.172
_reflns_number_gt 1654
_reflns_number_total 2253
_reflns_threshold_expression I>2\s(I)
_cod_data_source_file b613603f.txt
_cod_data_source_block 2-isomer
_cod_original_sg_symbol_H-M P-1
_cod_database_code 7203667

loop_
_symmetry_equiv_pos_as_xyz
'x, y, z'
'-x, -y, -z'

loop_
_atom_site_label
_atom_site_type_symbol
_atom_site_fract_x
_atom_site_fract_y
_atom_site_fract_z
_atom_site_U_iso_or_equiv
_atom_site_adp_type
_atom_site_occupancy
_atom_site_symmetry_multiplicity
_atom_site_calc_flag
_atom_site_refinement_flags
_atom_site_disorder_assembly
_atom_site_disorder_group
N1 N 0.20744(18) 0.36866(13) -0.22369(12) 0.0372(3) Uani 1 1 d . . .
N2 N 0.2459(2) 0.05124(13) 0.14467(13) 0.0433(3) Uani 1 1 d . . .
C1 C 0.3135(2) 0.19140(14) 0.02064(13) 0.0320(3) Uani 1 1 d . . .
C3 C 0.3725(3) 0.00926(18) 0.26157(16) 0.0501(4) Uani 1 1 d . . .
H3 H 0.3297 -0.0893 0.3486 0.060 Uiso 1 1 calc R . .
C4 C 0.5604(2) 0.10090(18) 0.26251(15) 0.0461(4) Uani 1 1 d . . .
H4 H 0.6428 0.0654 0.3478 0.055 Uiso 1 1 calc R . .
C5 C 0.6257(2) 0.24573(17) 0.13627(15) 0.0432(3) Uani 1 1 d . . .
H5 H 0.7515 0.3124 0.1344 0.052 Uiso 1 1 calc R . .
C6 C 0.5012(2) 0.29069(15) 0.01194(14) 0.0370(3) Uani 1 1 d . . .
H6 H 0.5438 0.3875 -0.0773 0.044 Uiso 1 1 calc R . .
C7 C 0.1699(2) 0.23529(14) -0.10593(13) 0.0331(3) Uani 1 1 d . . .
H7 H 0.0482 0.1623 -0.0984 0.040 Uiso 1 1 calc R . .
C8 C 0.0520(2) 0.40222(15) -0.34055(14) 0.0349(3) Uani 1 1 d . . .
H8 H -0.0870 0.3261 -0.2931 0.042 Uiso 1 1 calc R . .
C9 C -0.0319(2) 0.58270(16) -0.37188(14) 0.0388(3) Uani 1 1 d . . .
H9A H 0.1059 0.6579 -0.4102 0.047 Uiso 1 1 calc R . .
H9B H -0.1236 0.5984 -0.2691 0.047 Uiso 1 1 calc R . .
C10 C 0.1851(2) 0.37229(16) -0.49995(14) 0.0409(3) Uani 1 1 d . . .
H10A H 0.2304 0.2544 -0.4788 0.049 Uiso 1 1 calc R . .
H10B H 0.3301 0.4404 -0.5425 0.049 Uiso 1 1 calc R . .

loop_
_atom_site_aniso_label
_atom_site_aniso_U_11
_atom_site_aniso_U_22
_atom_site_aniso_U_33
_atom_site_aniso_U_23
_atom_site_aniso_U_13
_atom_site_aniso_U_12
N1 0.0433(6) 0.0373(6) 0.0321(5) -0.0055(4) -0.0163(4) -0.0035(4)
N2 0.0557(7) 0.0371(6) 0.0365(5) -0.0018(4) -0.0196(5) -0.0055(5)
C1 0.0386(6) 0.0306(6) 0.0278(5) -0.0087(4) -0.0100(4) 0.0025(4)
C3 0.0708(9) 0.0406(7) 0.0375(7) 0.0000(5) -0.0242(6) -0.0023(6)
C4 0.0562(8) 0.0500(8) 0.0389(7) -0.0146(6) -0.0245(6) 0.0092(6)
C5 0.0406(6) 0.0515(8) 0.0443(7) -0.0194(6) -0.0158(5) 0.0010(5)
C6 0.0405(6) 0.0377(6) 0.0326(6) -0.0083(5) -0.0100(5) -0.0016(5)
C7 0.0368(6) 0.0330(6) 0.0315(6) -0.0092(5) -0.0114(4) -0.0009(4)
C8 0.0396(6) 0.0359(6) 0.0305(5) -0.0056(4) -0.0149(4) -0.0036(5)
C9 0.0475(7) 0.0412(7) 0.0323(6) -0.0136(5) -0.0152(5) 0.0040(5)
C10 0.0467(7) 0.0422(7) 0.0383(6) -0.0135(5) -0.0187(5) 0.0089(5)

loop_
_atom_type_symbol
_atom_type_description
_atom_type_scat_dispersion_real
_atom_type_scat_dispersion_imag
_atom_type_scat_source
C C 0.0033 0.0016 'International Tables Vol C Tables 4.2.6.8 and 6.1.1.4'
H H 0.0000 0.0000 'International Tables Vol C Tables 4.2.6.8 and 6.1.1.4'
N N 0.0061 0.0033 'International Tables Vol C Tables 4.2.6.8 and 6.1.1.4'

loop_
_geom_angle_atom_site_label_1
_geom_angle_atom_site_label_2
_geom_angle_atom_site_label_3
_geom_angle
_geom_angle_site_symmetry_1
_geom_angle_site_symmetry_3
_geom_angle_publ_flag
C7 N1 C8 117.05(9) . . ?
C3 N2 C1 116.49(11) . . ?
N2 C1 C6 122.89(10) . . ?
N2 C1 C7 115.33(10) . . ?
C6 C1 C7 121.77(10) . . ?
N2 C3 C4 124.30(12) . . ?
N2 C3 H3 117.8 . . ?
C4 C3 H3 117.8 . . ?
C5 C4 C3 118.76(11) . . ?
C5 C4 H4 120.6 . . ?
C3 C4 H4 120.6 . . ?
C4 C5 C6 118.27(12) . . ?
C4 C5 H5 120.9 . . ?
C6 C5 H5 120.9 . . ?
C5 C6 C1 119.27(11) . . ?
C5 C6 H6 120.4 . . ?
C1 C6 H6 120.4 . . ?
N1 C7 C1 121.33(10) . . ?
N1 C7 H7 119.3 . . ?
C1 C7 H7 119.3 . . ?
N1 C8 C10 109.85(9) . . ?
N1 C8 C9 108.98(9) . . ?
C10 C8 C9 110.42(10) . . ?
N1 C8 H8 109.2 . . ?
C10 C8 H8 109.2 . . ?
C9 C8 H8 109.2 . . ?
C8 C9 C10 111.30(9) . 2_564 ?
C8 C9 H9A 109.4 . . ?
C10 C9 H9A 109.4 2_564 . ?
C8 C9 H9B 109.4 . . ?
C10 C9 H9B 109.4 2_564 . ?
H9A C9 H9B 108.0 . . ?
C8 C10 C9 110.93(9) . 2_564 ?
C8 C10 H10A 109.5 . . ?
C9 C10 H10A 109.5 2_564 . ?
C8 C10 H10B 109.5 . . ?
C9 C10 H10B 109.5 2_564 . ?
H10A C10 H10B 108.0 . . ?

loop_
_geom_bond_atom_site_label_1
_geom_bond_atom_site_label_2
_geom_bond_distance
_geom_bond_site_symmetry_2
_geom_bond_publ_flag
N1 C7 1.2614(14) . ?
N1 C8 1.4662(13) . ?
N2 C3 1.3414(15) . ?
N2 C1 1.3436(15) . ?
C1 C6 1.3851(16) . ?
C1 C7 1.4796(14) . ?
C3 C4 1.374(2) . ?
C3 H3 0.9400 . ?
C4 C5 1.3764(18) . ?
C4 H4 0.9400 . ?
C5 C6 1.3863(15) . ?
C5 H5 0.9400 . ?
C6 H6 0.9400 . ?
C7 H7 0.9400 . ?
C8 C10 1.5215(17) . ?
C8 C9 1.5231(17) . ?
C8 H8 0.9900 . ?
C9 C10 1.5309(15) 2_564 ?
C9 H9A 0.9800 . ?
C9 H9B 0.9800 . ?
C10 C9 1.5309(15) 2_564 ?
C10 H10A 0.9800 . ?
C10 H10B 0.9800 . ?

loop_
_geom_torsion_atom_site_label_1
_geom_torsion_atom_site_label_2
_geom_torsion_atom_site_label_3
_geom_torsion_atom_site_label_4
_geom_torsion
_geom_torsion_site_symmetry_1
_geom_torsion_site_symmetry_2
_geom_torsion_site_symmetry_3
_geom_torsion_site_symmetry_4
_geom_torsion_publ_flag
C3 N2 C1 C6 -0.77(18) . . . . ?
C3 N2 C1 C7 -179.61(10) . . . . ?
C1 N2 C3 C4 1.0(2) . . . . ?
N2 C3 C4 C5 0.0(2) . . . . ?
C3 C4 C5 C6 -1.3(2) . . . . ?
C4 C5 C6 C1 1.45(18) . . . . ?
N2 C1 C6 C5 -0.44(18) . . . . ?
C7 C1 C6 C5 178.33(10) . . . . ?
C8 N1 C7 C1 -178.72(9) . . . . ?
N2 C1 C7 N1 176.09(10) . . . . ?
C6 C1 C7 N1 -2.77(18) . . . . ?
C7 N1 C8 C10 -105.84(12) . . . . ?
C7 N1 C8 C9 133.06(11) . . . . ?
N1 C8 C9 C10 177.08(9) . . . 2_564 ?
C10 C8 C9 C10 56.34(14) . . . 2_564 ?
N1 C8 C10 C9 -176.34(9) . . . 2_564 ?
C9 C8 C10 C9 -56.12(15) . . . 2_564 ?

loop_
_cod_changelog_entry_id
_cod_changelog_entry_author
_cod_changelog_entry_date
_cod_changelog_entry_text
1 'Vaitkus, Antanas' 2022-05-06T18:10:00+03:00 'Updated bibliographic information.'
